data_2241840
loop_
_publ_author_name
'H\"ubscher, J\"org'
'Rosin, Robert'
'Seichter, Wilhelm'
'Weber, Edwin'

_publ_section_title
;
 Crystal structures of 2-acetyl-4-ethynylphenol and
 2-acetyl-4-(3-hydroxy-3,3-dimethyl-1-propynyl)phenol
;
_journal_coeditor_code SU5317
_journal_issue 10
_journal_name_full 'Acta Crystallographica Section E'
_journal_page_first 1370
_journal_page_last 1373
_journal_paper_doi 10.1107/S2056989016013451
_journal_volume 72
_journal_year 2016
_chemical_formula_iupac 'C13 H14 O3'
_chemical_formula_moiety 'C13 H14 O3'
_chemical_formula_sum 'C13 H14 O3'
_chemical_formula_weight 218.24
_chemical_name_systematic
;
2-Acetyl-4-(3-hydroxy-3,3-dimethyl-1-propynyl)phenol
;
_space_group_crystal_system monoclinic
_space_group_IT_number 14
_space_group_name_Hall '-P 2ybc'
_space_group_name_H-M_alt 'P 1 21/c 1'
_symmetry_space_group_name_Hall '-P 2ybc'
_symmetry_space_group_name_H-M 'P 1 21/c 1'
_atom_sites_solution_hydrogens geom
_audit_creation_method SHELXL-2013
_cell_angle_alpha 90
_cell_angle_beta 101.8150(10)
_cell_angle_gamma 90
_cell_formula_units_Z 12
_cell_length_a 22.5787(6)
_cell_length_b 16.9306(4)
_cell_length_c 9.2849(2)
_cell_measurement_reflns_used 5422
_cell_measurement_temperature 153(2)
_cell_measurement_theta_max 29.96
_cell_measurement_theta_min 2.54
_cell_volume 3474.15(14)
_computing_cell_refinement
;
SAINT (Bruker, 2008)
;
_computing_data_collection
;
APEX2 (Bruker, 2008)
;
_computing_data_reduction
;
SAINT (Bruker, 2008)
;
_computing_molecular_graphics
;
ORTEP-3 for Windows (Farrugia, 2012)
;
_computing_publication_material
;
SHELXTL (Sheldrick, 2008)
;
_computing_structure_refinement
;
SHELXL2014 (Sheldrick, 2015)
;
_computing_structure_solution
;
SHELXS97 (Sheldrick, 2008)
;
_diffrn_ambient_temperature 153(2)
_diffrn_measured_fraction_theta_full 0.990
_diffrn_measured_fraction_theta_max 0.990
_diffrn_measurement_device_type 'Bruker APEXII CCD area detector'
_diffrn_measurement_method 'phi and omega scans'
_diffrn_radiation_type MoK\a
_diffrn_radiation_wavelength 0.71073
_diffrn_reflns_av_R_equivalents 0.0434
_diffrn_reflns_limit_h_max 30
_diffrn_reflns_limit_h_min -30
_diffrn_reflns_limit_k_max 15
_diffrn_reflns_limit_k_min -22
_diffrn_reflns_limit_l_max 12
_diffrn_reflns_limit_l_min -12
_diffrn_reflns_number 37857
_diffrn_reflns_theta_full 25.242
_diffrn_reflns_theta_max 29.098
_diffrn_reflns_theta_min 1.515
_exptl_absorpt_coefficient_mu 0.088
_exptl_absorpt_correction_T_max 0.9922
_exptl_absorpt_correction_T_min 0.9689
_exptl_absorpt_correction_type multi-scan
_exptl_absorpt_process_details
;
(SADABS; Bruker, 2008)
;
_exptl_crystal_colour colourless
_exptl_crystal_density_diffrn 1.252
_exptl_crystal_description irregular
_exptl_crystal_F_000 1392
_exptl_crystal_size_max 0.360
_exptl_crystal_size_mid 0.180
_exptl_crystal_size_min 0.090
_refine_diff_density_max 0.282
_refine_diff_density_min -0.222
_refine_ls_extinction_method none
_refine_ls_goodness_of_fit_ref 0.894
_refine_ls_hydrogen_treatment constr
_refine_ls_matrix_type full
_refine_ls_number_parameters 448
_refine_ls_number_reflns 9244
_refine_ls_number_restraints 0
_refine_ls_restrained_S_all 0.894
_refine_ls_R_factor_all 0.0989
_refine_ls_R_factor_gt 0.0472
_refine_ls_shift/su_max 0.000
_refine_ls_shift/su_mean 0.000
_refine_ls_structure_factor_coef Fsqd
_refine_ls_weighting_details 'w=1/[\s^2^(Fo^2^)+(0.0549P)^2^+0.7504P] where P=(Fo^2^+2Fc^2^)/3'
_refine_ls_weighting_scheme calc
_refine_ls_wR_factor_gt 0.1019
_refine_ls_wR_factor_ref 0.1171
_reflns_number_gt 5584
_reflns_number_total 9244
_reflns_threshold_expression 'I > 2\s(I)'
_cod_data_source_file su5317sup1.cif
_cod_data_source_block II
_cod_database_code 2241840
_shelx_space_group_comment
;
The symmetry employed for this shelxl refinement is uniquely defined
by the following loop, which should always be used as a source of
symmetry information in preference to the above space-group names.
They are only intended as comments.
;
_shelx_estimated_absorpt_t_min 0.969
_shelx_estimated_absorpt_t_max 0.992
_shelxl_version_number .2013

loop_
_space_group_symop_operation_xyz
'x, y, z'
'-x, y+1/2, -z+1/2'
'-x, -y, -z'
'x, -y-1/2, z-1/2'

loop_
_atom_site_type_symbol
_atom_site_label
_atom_site_fract_x
_atom_site_fract_y
_atom_site_fract_z
_atom_site_U_iso_or_equiv
_atom_site_adp_type
_atom_site_calc_flag
_atom_site_occupancy
O O1 0.89700(5) 0.94178(6) 0.79757(13) 0.0366(3) Uani d 1
H H1 0.9285 0.9250 0.7731 0.055 Uiso calc 1
O O2 0.96006(5) 0.84850(7) 0.67152(12) 0.0346(3) Uani d 1
O O3 0.56111(4) 0.64727(5) 0.60432(10) 0.0205(2) Uani d 1
H H3 0.5789 0.6073 0.6458 0.031 Uiso calc 1
C C1 0.85079(7) 0.89274(9) 0.74568(17) 0.0269(3) Uani d 1
C C2 0.85610(6) 0.82660(8) 0.65630(15) 0.0211(3) Uani d 1
C C3 0.80510(6) 0.77861(8) 0.60989(15) 0.0215(3) Uani d 1
H H3A 0.8082 0.7340 0.5498 0.026 Uiso calc 1
C C4 0.75036(7) 0.79445(9) 0.64918(17) 0.0263(3) Uani d 1
C C5 0.74677(7) 0.86060(11) 0.7373(2) 0.0421(5) Uani d 1
H H5 0.7095 0.8724 0.7652 0.051 Uiso calc 1
C C6 0.79568(7) 0.90872(10) 0.7843(2) 0.0431(5) Uani d 1
H H6 0.7919 0.9534 0.8438 0.052 Uiso calc 1
C C7 0.91531(7) 0.80842(9) 0.61934(16) 0.0240(3) Uani d 1
C C8 0.92118(7) 0.74117(9) 0.51956(17) 0.0307(4) Uani d 1
H H8A 0.9608 0.7434 0.4922 0.046 Uiso calc 1
H H8B 0.8892 0.7447 0.4307 0.046 Uiso calc 1
H H8C 0.9173 0.6912 0.5702 0.046 Uiso calc 1
C C9 0.69681(7) 0.74734(9) 0.59880(17) 0.0268(3) Uani d 1
C C10 0.65027(7) 0.71275(8) 0.55868(16) 0.0249(3) Uani d 1
C C11 0.59180(6) 0.67451(8) 0.49244(15) 0.0203(3) Uani d 1
C C12 0.54963(7) 0.73505(9) 0.40490(18) 0.0314(4) Uani d 1
H H12A 0.5115 0.7095 0.3593 0.047 Uiso calc 1
H H12B 0.5686 0.7576 0.3281 0.047 Uiso calc 1
H H12C 0.5417 0.7772 0.4707 0.047 Uiso calc 1
C C13 0.60249(7) 0.60527(9) 0.39664(17) 0.0323(4) Uani d 1
H H13A 0.6330 0.5700 0.4534 0.048 Uiso calc 1
H H13B 0.6168 0.6250 0.3106 0.048 Uiso calc 1
H H13C 0.5646 0.5762 0.3641 0.048 Uiso calc 1
O O1A 0.09288(5) 0.39654(6) 0.19886(12) 0.0314(3) Uani d 1
H H1A 0.0606 0.4125 0.2208 0.047 Uiso calc 1
O O2A 0.02652(5) 0.48991(6) 0.31900(12) 0.0314(3) Uani d 1
O O3A 0.44017(4) 0.60416(6) 0.48406(11) 0.0266(2) Uani d 1
H H3A1 0.4762 0.6151 0.5226 0.040 Uiso calc 1
C C1A 0.13877(6) 0.44376(8) 0.26152(15) 0.0223(3) Uani d 1
C C2A 0.13134(6) 0.50939(8) 0.35040(15) 0.0201(3) Uani d 1
C C3A 0.18251(6) 0.55480(8) 0.40964(15) 0.0218(3) Uani d 1
H H3A2 0.1782 0.5995 0.4685 0.026 Uiso calc 1
C C4A 0.23926(6) 0.53601(8) 0.38434(16) 0.0225(3) Uani d 1
C C5A 0.24516(7) 0.47049(8) 0.29560(16) 0.0255(3) Uani d 1
H H5A 0.2838 0.4572 0.2770 0.031 Uiso calc 1
C C6A 0.19582(7) 0.42545(9) 0.23548(17) 0.0278(3) Uani d 1
H H6A 0.2006 0.3814 0.1755 0.033 Uiso calc 1
C C7A 0.07086(6) 0.52920(8) 0.37736(16) 0.0229(3) Uani d 1
C C8A 0.06356(7) 0.59680(9) 0.47539(17) 0.0281(3) Uani d 1
H H8A1 0.0217 0.5987 0.4889 0.042 Uiso calc 1
H H8A2 0.0733 0.6462 0.4305 0.042 Uiso calc 1
H H8A3 0.0909 0.5898 0.5711 0.042 Uiso calc 1
C C9A 0.29267(7) 0.57970(8) 0.45030(16) 0.0238(3) Uani d 1
C C10A 0.33979(6) 0.60994(8) 0.50234(16) 0.0222(3) Uani d 1
C C11A 0.40037(6) 0.64057(8) 0.56760(15) 0.0197(3) Uani d 1
C C12A 0.41846(7) 0.61565(9) 0.72763(16) 0.0274(3) Uani d 1
H H12D 0.4181 0.5579 0.7341 0.041 Uiso calc 1
H H12E 0.3898 0.6377 0.7830 0.041 Uiso calc 1
H H12F 0.4592 0.6352 0.7691 0.041 Uiso calc 1
C C13A 0.40330(7) 0.73018(8) 0.55269(19) 0.0344(4) Uani d 1
H H13D 0.4440 0.7487 0.5977 0.052 Uiso calc 1
H H13E 0.3737 0.7548 0.6025 0.052 Uiso calc 1
H H13F 0.3941 0.7446 0.4483 0.052 Uiso calc 1
O O1B 0.09750(5) 0.76866(6) 0.69610(12) 0.0308(3) Uani d 1
H H1B 0.0648 0.7519 0.7142 0.046 Uiso calc 1
O O2B 0.02975(5) 0.67941(6) 0.81596(12) 0.0312(3) Uani d 1
O O3B 0.39230(5) 0.49085(5) 1.26894(10) 0.0223(2) Uani d 1
H H3B 0.4058 0.5279 1.3266 0.033 Uiso calc 1
C C1B 0.14361(6) 0.72470(8) 0.76915(16) 0.0231(3) Uani d 1
C C2B 0.13506(6) 0.66126(8) 0.86175(15) 0.0197(3) Uani d 1
C C3B 0.18585(6) 0.61886(8) 0.93290(15) 0.0207(3) Uani d 1
H H3B1 0.1805 0.5758 0.9947 0.025 Uiso calc 1
C C4B 0.24368(6) 0.63788(8) 0.91583(16) 0.0225(3) Uani d 1
C C5B 0.25058(7) 0.70103(9) 0.82282(18) 0.0318(4) Uani d 1
H H5B 0.2899 0.7147 0.8095 0.038 Uiso calc 1
C C6B 0.20166(7) 0.74333(9) 0.75085(18) 0.0326(4) Uani d 1
H H6B 0.2074 0.7857 0.6880 0.039 Uiso calc 1
C C7B 0.07363(7) 0.64181(8) 0.88234(15) 0.0218(3) Uani d 1
C C8B 0.06475(7) 0.57612(8) 0.98361(16) 0.0260(3) Uani d 1
H H8B1 0.0226 0.5756 0.9951 0.039 Uiso calc 1
H H8B2 0.0915 0.5841 1.0798 0.039 Uiso calc 1
H H8B3 0.0744 0.5256 0.9422 0.039 Uiso calc 1
C C9B 0.29578(6) 0.59485(8) 0.99253(16) 0.0234(3) Uani d 1
C C10B 0.33953(7) 0.56037(8) 1.05638(16) 0.0220(3) Uani d 1
C C11B 0.39376(6) 0.51369(8) 1.12051(15) 0.0192(3) Uani d 1
C C12B 0.39370(8) 0.43695(8) 1.03571(17) 0.0321(4) Uani d 1
H H12G 0.4307 0.4073 1.0753 0.048 Uiso calc 1
H H12H 0.3919 0.4487 0.9316 0.048 Uiso calc 1
H H12I 0.3584 0.4053 1.0455 0.048 Uiso calc 1
C C13B 0.45099(7) 0.56111(9) 1.11999(16) 0.0263(3) Uani d 1
H H13G 0.4512 0.6084 1.1809 0.039 Uiso calc 1
H H13H 0.4521 0.5767 1.0189 0.039 Uiso calc 1
H H13I 0.4865 0.5287 1.1598 0.039 Uiso calc 1

loop_
_atom_site_aniso_label
_atom_site_aniso_U_11
_atom_site_aniso_U_22
_atom_site_aniso_U_33
_atom_site_aniso_U_12
_atom_site_aniso_U_13
_atom_site_aniso_U_23
O1 0.0213(6) 0.0381(6) 0.0493(7) -0.0113(5) 0.0050(6) -0.0164(6)
O2 0.0213(6) 0.0484(7) 0.0351(7) -0.0103(5) 0.0080(5) -0.0079(5)
O3 0.0189(5) 0.0210(5) 0.0220(5) 0.0017(4) 0.0049(4) 0.0048(4)
C1 0.0189(8) 0.0300(8) 0.0299(8) -0.0060(6) 0.0006(7) -0.0063(6)
C2 0.0171(7) 0.0260(7) 0.0191(7) -0.0034(6) 0.0009(6) 0.0023(6)
C3 0.0198(7) 0.0232(7) 0.0204(7) -0.0028(6) 0.0017(6) 0.0008(6)
C4 0.0184(8) 0.0301(7) 0.0283(8) -0.0069(6) 0.0002(7) -0.0013(6)
C5 0.0186(8) 0.0521(11) 0.0565(12) -0.0055(8) 0.0097(8) -0.0235(9)
C6 0.0238(9) 0.0481(10) 0.0576(12) -0.0044(8) 0.0091(9) -0.0309(9)
C7 0.0216(8) 0.0315(7) 0.0189(7) -0.0017(6) 0.0038(6) 0.0036(6)
C8 0.0274(9) 0.0356(8) 0.0305(9) 0.0002(7) 0.0090(7) -0.0021(7)
C9 0.0208(8) 0.0298(8) 0.0292(8) -0.0033(6) 0.0037(7) 0.0004(6)
C10 0.0221(8) 0.0256(7) 0.0266(8) -0.0013(6) 0.0041(7) 0.0019(6)
C11 0.0178(7) 0.0233(7) 0.0198(7) -0.0054(6) 0.0038(6) 0.0018(6)
C12 0.0248(8) 0.0315(8) 0.0348(9) -0.0078(7) -0.0015(7) 0.0154(7)
C13 0.0264(9) 0.0423(9) 0.0297(9) -0.0057(7) 0.0091(7) -0.0122(7)
O1A 0.0187(6) 0.0355(6) 0.0388(7) -0.0094(5) 0.0029(5) -0.0100(5)
O2A 0.0163(5) 0.0419(6) 0.0355(6) -0.0057(5) 0.0044(5) -0.0029(5)
O3A 0.0160(5) 0.0374(6) 0.0272(6) -0.0055(5) 0.0062(5) -0.0113(5)
C1A 0.0178(7) 0.0254(7) 0.0223(8) -0.0052(6) 0.0007(6) 0.0027(6)
C2A 0.0159(7) 0.0254(7) 0.0182(7) -0.0015(6) 0.0018(6) 0.0043(6)
C3A 0.0205(8) 0.0234(7) 0.0211(7) -0.0007(6) 0.0035(6) 0.0008(6)
C4A 0.0170(7) 0.0243(7) 0.0248(8) -0.0040(6) 0.0009(6) 0.0027(6)
C5A 0.0162(7) 0.0291(7) 0.0315(8) -0.0008(6) 0.0058(7) -0.0006(6)
C6A 0.0248(8) 0.0277(7) 0.0309(9) -0.0018(6) 0.0059(7) -0.0069(6)
C7A 0.0180(7) 0.0295(7) 0.0205(7) -0.0009(6) 0.0023(6) 0.0055(6)
C8A 0.0202(8) 0.0329(8) 0.0319(9) 0.0007(7) 0.0074(7) 0.0004(7)
C9A 0.0191(8) 0.0251(7) 0.0270(8) -0.0004(6) 0.0046(6) 0.0000(6)
C10A 0.0188(7) 0.0234(7) 0.0244(8) -0.0003(6) 0.0044(6) -0.0019(6)
C11A 0.0154(7) 0.0217(6) 0.0215(7) -0.0001(6) 0.0025(6) -0.0025(6)
C12A 0.0267(8) 0.0315(8) 0.0236(8) -0.0001(7) 0.0041(7) -0.0034(6)
C13A 0.0286(9) 0.0226(7) 0.0484(11) -0.0029(7) -0.0008(8) 0.0019(7)
O1B 0.0201(6) 0.0336(6) 0.0370(6) 0.0063(5) 0.0018(5) 0.0147(5)
O2B 0.0178(5) 0.0398(6) 0.0348(6) 0.0047(5) 0.0025(5) 0.0082(5)
O3B 0.0278(6) 0.0200(5) 0.0186(5) 0.0002(4) 0.0036(5) 0.0013(4)
C1B 0.0200(8) 0.0244(7) 0.0228(8) 0.0039(6) -0.0008(6) 0.0043(6)
C2B 0.0178(7) 0.0219(6) 0.0184(7) 0.0001(6) 0.0011(6) -0.0016(5)
C3B 0.0207(8) 0.0203(6) 0.0202(7) 0.0002(6) 0.0024(6) 0.0016(5)
C4B 0.0187(7) 0.0247(7) 0.0224(8) 0.0038(6) 0.0005(6) 0.0027(6)
C5B 0.0181(8) 0.0376(9) 0.0389(10) 0.0003(7) 0.0041(7) 0.0123(7)
C6B 0.0227(8) 0.0365(8) 0.0385(10) 0.0022(7) 0.0061(7) 0.0188(7)
C7B 0.0202(7) 0.0256(7) 0.0190(7) -0.0004(6) 0.0028(6) -0.0038(6)
C8B 0.0215(8) 0.0296(7) 0.0271(8) -0.0029(6) 0.0055(7) 0.0011(6)
C9B 0.0182(8) 0.0251(7) 0.0259(8) -0.0010(6) 0.0022(6) 0.0026(6)
C10B 0.0194(7) 0.0230(7) 0.0231(8) -0.0013(6) 0.0033(6) 0.0015(6)
C11B 0.0199(7) 0.0202(6) 0.0168(7) 0.0024(6) 0.0018(6) 0.0001(5)
C12B 0.0419(10) 0.0257(7) 0.0267(9) 0.0038(7) 0.0021(7) -0.0059(6)
C13B 0.0199(8) 0.0331(8) 0.0251(8) 0.0013(6) 0.0029(6) 0.0058(6)

loop_
_atom_type_symbol
_atom_type_description
_atom_type_scat_dispersion_real
_atom_type_scat_dispersion_imag
_atom_type_scat_source
C C 0.0033 0.0016 'International Tables Vol C Tables 4.2.6.8 and 6.1.1.4'
H H 0.0000 0.0000 'International Tables Vol C Tables 4.2.6.8 and 6.1.1.4'
O O 0.0106 0.0060 'International Tables Vol C Tables 4.2.6.8 and 6.1.1.4'

loop_
_geom_angle_atom_site_label_1
_geom_angle_atom_site_label_2
_geom_angle_atom_site_label_3
_geom_angle
C1 O1 H1 109.5
C11 O3 H3 109.5
O1 C1 C6 117.24(13)
O1 C1 C2 123.17(13)
C6 C1 C2 119.58(13)
C3 C2 C1 118.43(13)
C3 C2 C7 122.16(13)
C1 C2 C7 119.37(13)
C4 C3 C2 121.85(13)
C4 C3 H3A 119.1
C2 C3 H3A 119.1
C3 C4 C5 118.10(13)
C3 C4 C9 122.75(14)
C5 C4 C9 119.12(14)
C6 C5 C4 121.52(15)
C6 C5 H5 119.2
C4 C5 H5 119.2
C5 C6 C1 120.52(15)
C5 C6 H6 119.7
C1 C6 H6 119.7
O2 C7 C2 120.13(13)
O2 C7 C8 119.69(14)
C2 C7 C8 120.18(13)
C7 C8 H8A 109.5
C7 C8 H8B 109.5
H8A C8 H8B 109.5
C7 C8 H8C 109.5
H8A C8 H8C 109.5
H8B C8 H8C 109.5
C10 C9 C4 175.55(16)
C9 C10 C11 173.44(16)
O3 C11 C10 111.07(11)
O3 C11 C12 105.15(11)
C10 C11 C12 109.53(11)
O3 C11 C13 109.47(11)
C10 C11 C13 110.13(12)
C12 C11 C13 111.41(13)
C11 C12 H12A 109.5
C11 C12 H12B 109.5
H12A C12 H12B 109.5
C11 C12 H12C 109.5
H12A C12 H12C 109.5
H12B C12 H12C 109.5
C11 C13 H13A 109.5
C11 C13 H13B 109.5
H13A C13 H13B 109.5
C11 C13 H13C 109.5
H13A C13 H13C 109.5
H13B C13 H13C 109.5
C1A O1A H1A 109.5
C11A O3A H3A1 109.5
O1A C1A C6A 116.82(13)
O1A C1A C2A 123.16(13)
C6A C1A C2A 120.02(13)
C3A C2A C1A 118.21(13)
C3A C2A C7A 121.67(13)
C1A C2A C7A 120.12(12)
C4A C3A C2A 121.56(13)
C4A C3A H3A2 119.2
C2A C3A H3A2 119.2
C3A C4A C5A 118.87(13)
C3A C4A C9A 122.18(13)
C5A C4A C9A 118.91(13)
C6A C5A C4A 120.76(14)
C6A C5A H5A 119.6
C4A C5A H5A 119.6
C5A C6A C1A 120.58(14)
C5A C6A H6A 119.7
C1A C6A H6A 119.7
O2A C7A C2A 119.97(13)
O2A C7A C8A 120.10(13)
C2A C7A C8A 119.94(13)
C7A C8A H8A1 109.5
C7A C8A H8A2 109.5
H8A1 C8A H8A2 109.5
C7A C8A H8A3 109.5
H8A1 C8A H8A3 109.5
H8A2 C8A H8A3 109.5
C10A C9A C4A 174.00(16)
C9A C10A C11A 175.11(15)
O3A C11A C10A 104.90(11)
O3A C11A C12A 109.62(11)
C10A C11A C12A 110.24(12)
O3A C11A C13A 109.47(12)
C10A C11A C13A 111.50(12)
C12A C11A C13A 110.93(12)
C11A C12A H12D 109.5
C11A C12A H12E 109.5
H12D C12A H12E 109.5
C11A C12A H12F 109.5
H12D C12A H12F 109.5
H12E C12A H12F 109.5
C11A C13A H13D 109.5
C11A C13A H13E 109.5
H13D C13A H13E 109.5
C11A C13A H13F 109.5
H13D C13A H13F 109.5
H13E C13A H13F 109.5
C1B O1B H1B 109.5
C11B O3B H3B 109.5
O1B C1B C6B 117.64(13)
O1B C1B C2B 122.65(13)
C6B C1B C2B 119.71(13)
C3B C2B C1B 118.45(13)
C3B C2B C7B 121.72(12)
C1B C2B C7B 119.82(13)
C4B C3B C2B 121.84(13)
C4B C3B H3B1 119.1
C2B C3B H3B1 119.1
C3B C4B C5B 118.28(13)
C3B C4B C9B 121.27(13)
C5B C4B C9B 120.44(13)
C6B C5B C4B 121.22(14)
C6B C5B H5B 119.4
C4B C5B H5B 119.4
C5B C6B C1B 120.48(14)
C5B C6B H6B 119.8
C1B C6B H6B 119.8
O2B C7B C2B 120.07(13)
O2B C7B C8B 120.09(13)
C2B C7B C8B 119.84(13)
C7B C8B H8B1 109.5
C7B C8B H8B2 109.5
H8B1 C8B H8B2 109.5
C7B C8B H8B3 109.5
H8B1 C8B H8B3 109.5
H8B2 C8B H8B3 109.5
C10B C9B C4B 178.88(16)
C9B C10B C11B 174.01(15)
O3B C11B C10B 110.51(11)
O3B C11B C12B 105.61(11)
C10B C11B C12B 109.64(12)
O3B C11B C13B 109.33(11)
C10B C11B C13B 110.54(11)
C12B C11B C13B 111.12(12)
C11B C12B H12G 109.5
C11B C12B H12H 109.5
H12G C12B H12H 109.5
C11B C12B H12I 109.5
H12G C12B H12I 109.5
H12H C12B H12I 109.5
C11B C13B H13G 109.5
C11B C13B H13H 109.5
H13G C13B H13H 109.5
C11B C13B H13I 109.5
H13G C13B H13I 109.5
H13H C13B H13I 109.5

loop_
_geom_bond_atom_site_label_1
_geom_bond_atom_site_label_2
_geom_bond_distance
O1 C1 1.3432(17)
O1 H1 0.8400
O2 C7 1.2311(17)
O3 C11 1.4376(16)
O3 H3 0.8400
C1 C6 1.390(2)
C1 C2 1.413(2)
C2 C3 1.4031(19)
C2 C7 1.479(2)
C3 C4 1.385(2)
C3 H3A 0.9500
C4 C5 1.399(2)
C4 C9 1.444(2)
C5 C6 1.370(2)
C5 H5 0.9500
C6 H6 0.9500
C7 C8 1.491(2)
C8 H8A 0.9800
C8 H8B 0.9800
C8 H8C 0.9800
C9 C10 1.194(2)
C10 C11 1.486(2)
C11 C12 1.517(2)
C11 C13 1.520(2)
C12 H12A 0.9800
C12 H12B 0.9800
C12 H12C 0.9800
C13 H13A 0.9800
C13 H13B 0.9800
C13 H13C 0.9800
O1A C1A 1.3434(16)
O1A H1A 0.8400
O2A C7A 1.2313(17)
O3A C11A 1.4403(16)
O3A H3A1 0.8400
C1A C6A 1.393(2)
C1A C2A 1.4144(19)
C2A C3A 1.4030(19)
C2A C7A 1.477(2)
C3A C4A 1.3862(19)
C3A H3A2 0.9500
C4A C5A 1.404(2)
C4A C9A 1.440(2)
C5A C6A 1.371(2)
C5A H5A 0.9500
C6A H6A 0.9500
C7A C8A 1.492(2)
C8A H8A1 0.9800
C8A H8A2 0.9800
C8A H8A3 0.9800
C9A C10A 1.1903(19)
C10A C11A 1.472(2)
C11A C12A 1.518(2)
C11A C13A 1.5261(19)
C12A H12D 0.9800
C12A H12E 0.9800
C12A H12F 0.9800
C13A H13D 0.9800
C13A H13E 0.9800
C13A H13F 0.9800
O1B C1B 1.3448(16)
O1B H1B 0.8400
O2B C7B 1.2314(17)
O3B C11B 1.4382(16)
O3B H3B 0.8400
C1B C6B 1.392(2)
C1B C2B 1.4135(19)
C2B C3B 1.3988(19)
C2B C7B 1.476(2)
C3B C4B 1.3849(19)
C3B H3B1 0.9500
C4B C5B 1.403(2)
C4B C9B 1.442(2)
C5B C6B 1.370(2)
C5B H5B 0.9500
C6B H6B 0.9500
C7B C8B 1.4962(19)
C8B H8B1 0.9800
C8B H8B2 0.9800
C8B H8B3 0.9800
C9B C10B 1.1951(19)
C10B C11B 1.4765(19)
C11B C12B 1.5189(19)
C11B C13B 1.5221(19)
C12B H12G 0.9800
C12B H12H 0.9800
C12B H12I 0.9800
C13B H13G 0.9800
C13B H13H 0.9800
C13B H13I 0.9800

loop_
_geom_hbond_atom_site_label_D
_geom_hbond_atom_site_label_H
_geom_hbond_atom_site_label_A
_geom_hbond_site_symmetry_A
_geom_hbond_distance_DH
_geom_hbond_distance_HA
_geom_hbond_distance_DA
_geom_hbond_angle_DHA
O1 H1 O2 . 0.84 1.83 2.5639(16) 145
O1 H1 O2A 4_676 0.84 2.60 3.1129(15) 121
O3 H3 O3B 3_667 0.84 1.90 2.7300(12) 171
O1A H1A O2A . 0.84 1.85 2.5832(15) 145
O1A H1A O2B 3_566 0.84 2.53 3.0303(16) 119
O3A H3A1 O3 . 0.84 1.99 2.8262(13) 176
O1B H1B O2B . 0.84 1.83 2.5611(16) 145
O3B H3B O3A 1_556 0.84 1.99 2.8203(13) 172

loop_
_geom_torsion_atom_site_label_1
_geom_torsion_atom_site_label_2
_geom_torsion_atom_site_label_3
_geom_torsion_atom_site_label_4
_geom_torsion
O1 C1 C2 C3 179.09(14)
C6 C1 C2 C3 -0.3(2)
O1 C1 C2 C7 1.3(2)
C6 C1 C2 C7 -178.10(15)
C1 C2 C3 C4 0.0(2)
C7 C2 C3 C4 177.71(13)
C2 C3 C4 C5 0.2(2)
C2 C3 C4 C9 177.97(13)
C3 C4 C5 C6 -0.1(3)
C9 C4 C5 C6 -177.96(17)
C4 C5 C6 C1 -0.2(3)
O1 C1 C6 C5 -179.02(17)
C2 C1 C6 C5 0.4(3)
C3 C2 C7 O2 -174.40(13)
C1 C2 C7 O2 3.3(2)
C3 C2 C7 C8 5.2(2)
C1 C2 C7 C8 -177.15(13)
O1A C1A C2A C3A -179.71(13)
C6A C1A C2A C3A 0.3(2)
O1A C1A C2A C7A -0.4(2)
C6A C1A C2A C7A 179.61(13)
C1A C2A C3A C4A -0.8(2)
C7A C2A C3A C4A 179.90(13)
C2A C3A C4A C5A 0.9(2)
C2A C3A C4A C9A -176.86(13)
C3A C4A C5A C6A -0.4(2)
C9A C4A C5A C6A 177.42(14)
C4A C5A C6A C1A -0.1(2)
O1A C1A C6A C5A -179.82(13)
C2A C1A C6A C5A 0.1(2)
C3A C2A C7A O2A 177.17(13)
C1A C2A C7A O2A -2.1(2)
C3A C2A C7A C8A -2.9(2)
C1A C2A C7A C8A 177.88(13)
O1B C1B C2B C3B 179.88(13)
C6B C1B C2B C3B 0.1(2)
O1B C1B C2B C7B -0.7(2)
C6B C1B C2B C7B 179.48(14)
C1B C2B C3B C4B 0.6(2)
C7B C2B C3B C4B -178.83(13)
C2B C3B C4B C5B -0.7(2)
C2B C3B C4B C9B 178.53(13)
C3B C4B C5B C6B 0.3(2)
C9B C4B C5B C6B -178.99(15)
C4B C5B C6B C1B 0.3(3)
O1B C1B C6B C5B 179.67(15)
C2B C1B C6B C5B -0.5(2)
C3B C2B C7B O2B -178.68(13)
C1B C2B C7B O2B 1.9(2)
C3B C2B C7B C8B 1.1(2)
C1B C2B C7B C8B -178.30(13)

_cod_database_fobs_code 2241840
